data_1571839
loop_
_publ_author_name
'Carroll, Robert C.'
'Coles, Simon J.'

_publ_section_title
;
 Statistical optimization of guest uptake in crystalline sponges: grading
 structural outcomes.
;
_journal_coeditor_code LT5068
_journal_issue 4
_journal_name_full IUCrJ
_journal_paper_doi 10.1107/S2052252524004871
_journal_volume 11
_journal_year 2024
_chemical_formula_moiety 'C36 H24 I6.006 N12 Zn3'
_chemical_formula_sum 'C36 H24 I6 N12 Zn3'
_chemical_formula_weight 1582.18
_chemical_name_systematic catena-[bis(mu-2,4,6-tri(pyridin-4-yl)-1,3,5-triazine)-hexachloro-tri-zinc
_space_group_crystal_system monoclinic
_space_group_IT_number 15
_space_group_name_Hall '-C 2yc'
_space_group_name_H-M_alt 'C 1 2/c 1'
_atom_sites_solution_hydrogens geom
_atom_sites_solution_primary dual
_audit_creation_date 2024-01-25
_audit_creation_method
;
Olex2 1.5-alpha
(compiled 2023.11.24 svn.r209d9fb2 for OlexSys, GUI svn.r6869)
;
_cell_angle_alpha 90
_cell_angle_beta 100.634(3)
_cell_angle_gamma 90
_cell_formula_units_Z 8
_cell_length_a 34.3531(8)
_cell_length_b 15.0637(4)
_cell_length_c 29.9781(11)
_cell_measurement_reflns_used 9852
_cell_measurement_temperature 100.00(10)
_cell_measurement_theta_max 70.9980
_cell_measurement_theta_min 2.6460
_cell_volume 15246.8(8)
_computing_cell_refinement 'CrysAlisPro 1.171.42.72a (Rigaku OD, 2022)'
_computing_data_collection 'CrysAlisPro 1.171.42.72a (Rigaku OD, 2022)'
_computing_data_reduction 'CrysAlisPro 1.171.42.72a (Rigaku OD, 2022)'
_computing_molecular_graphics 'Olex2 1.5-alpha (Dolomanov et al., 2009)'
_computing_publication_material 'Olex2 1.5-alpha (Dolomanov et al., 2009)'
_computing_structure_refinement 'SHELXL 2016/6 (Sheldrick, 2015)'
_computing_structure_solution 'SHELXT 2014/5 (Sheldrick, 2014)'
_diffrn_ambient_environment N~2~
_diffrn_ambient_temperature 100.00(10)
_diffrn_detector 'hybrid pixel array detector'
_diffrn_detector_area_resol_mean 10
_diffrn_detector_dtime 0.000
_diffrn_detector_type 'Rigaku, HyPix Arc-100'
_diffrn_measured_fraction_theta_full 0.992
_diffrn_measured_fraction_theta_max 0.991
_diffrn_measurement_details
;
List of Runs (angles in degrees, time in seconds):

  # Type    Start    End  Width  t~exp~   \w     \q     \k     \f   Frames
--------------------------------------------------------------------------
  1  \w   -115.00 -88.00   0.50    2.50    -- -103.00-142.00-119.00   54
  2  \w   -101.00 -76.00   0.50    2.50    -- -103.00 142.00 -63.00   50
  3  \w   -127.00-102.00   0.50    2.50    -- -103.00-127.00  51.00   50
  4  \w    -73.00 -48.00   0.50    2.50    -- -103.00 127.00 126.00   50
  5  \w    -82.00 -31.00   0.50    2.50    -- -103.00  77.00 -30.00  102
  6  \w    -55.00 -30.00   0.50    2.50    -- -103.00  61.00-150.00   50
  7  \w   -112.00 -33.00   0.50    2.50    -- -103.00 125.00  60.00  158
  8  \w     72.00 108.00   0.50    2.50    --  101.75-127.00  51.00   72
  9  \w     74.00 123.00   0.50    2.50    --  101.75-142.00-119.00   98
 10  \w     97.00 122.00   0.50    2.50    --  101.75 142.00 -63.00   50
 11  \w    116.00 142.00   0.50    2.50    --  101.75 127.00 126.00   52
 12  \w     33.00 108.00   0.50    2.50    --  101.75-110.00  10.61  150
 13  \w     79.00 146.00   0.50    2.50    --  101.75  77.00-150.00  134
 14  \w     86.00 135.00   0.50    2.50    --  101.75  61.00   0.00   98
 15  \w     90.00 175.00   0.50    2.50    --  101.75  30.00 -60.00  170
 16  \w    140.00 166.00   0.50    2.50    --  101.75  61.00   0.00   52
 17  \w     45.00 109.00   0.50    2.50    --  101.75-125.00 120.00  128
 18  \w     49.00  80.00   0.50    2.50    --  101.75 -94.00-120.00   62
 19  \w   -117.00 -64.00   0.50    0.50    --  -46.26-142.00-119.00  106
 20  \w     74.00 117.00   0.50    0.50    --   46.26 142.00 -63.00   86
 21  \w     43.00  94.00   0.50    0.50    --   46.26-127.00  51.00  102
 22  \w     62.00  90.00   0.50    0.50    --   46.26-142.00-119.00   56
 23  \w    -18.00   9.00   0.50    0.50    --  -46.26  19.00 -60.00   54
 24  \w    -22.00   8.00   0.50    0.50    --  -46.26  19.00-150.00   60
 25  \w     25.00 115.00   0.50    0.50    --   46.26  77.00 120.00  180
;
_diffrn_measurement_device 'four-circle diffractometer'
_diffrn_measurement_device_details 'Rigaku, UG2 \k goniometer'
_diffrn_measurement_device_type
; Rigaku 007HF diffractometer equipped with Arc)Sec VHF Varimax confocal
 mirrors and a UG2 goniometer and HyPix Arc-100 detector
;
_diffrn_measurement_method 'profile data from \w-scans'
_diffrn_measurement_specimen_support 'MiTeGen loops'
_diffrn_orient_matrix_type 'CrysAlisPro convention (1999,Acta A55,543-557)'
_diffrn_orient_matrix_UB_11 0.0187290000
_diffrn_orient_matrix_UB_12 0.0028094000
_diffrn_orient_matrix_UB_13 -0.0428140000
_diffrn_orient_matrix_UB_21 0.0017331000
_diffrn_orient_matrix_UB_22 0.1020986000
_diffrn_orient_matrix_UB_23 0.0027569000
_diffrn_orient_matrix_UB_31 0.0415897000
_diffrn_orient_matrix_UB_32 -0.0054930000
_diffrn_orient_matrix_UB_33 0.0297931000
_diffrn_radiation_collimation 0.3
_diffrn_radiation_monochromator 'Arc)Sec VHF Varimax focusing mirrors'
_diffrn_radiation_probe x-ray
_diffrn_radiation_type 'Cu K\a'
_diffrn_radiation_wavelength 1.54184
_diffrn_reflns_av_R_equivalents 0.0540
_diffrn_reflns_av_unetI/netI 0.0457
_diffrn_reflns_Laue_measured_fraction_full 0.992
_diffrn_reflns_Laue_measured_fraction_max 0.991
_diffrn_reflns_limit_h_max 41
_diffrn_reflns_limit_h_min -40
_diffrn_reflns_limit_k_max 18
_diffrn_reflns_limit_k_min -14
_diffrn_reflns_limit_l_max 36
_diffrn_reflns_limit_l_min -34
_diffrn_reflns_number 50575
_diffrn_reflns_point_group_measured_fraction_full 0.992
_diffrn_reflns_point_group_measured_fraction_max 0.991
_diffrn_reflns_theta_full 67.684
_diffrn_reflns_theta_max 68.248
_diffrn_reflns_theta_min 2.617
_diffrn_source 'Rotating anode'
_diffrn_source_current 30.0
_diffrn_source_power 1.2
_diffrn_source_target Cu
_diffrn_source_type 'Rigaku 007 HF'
_diffrn_source_voltage 40.0
_exptl_absorpt_coefficient_mu 20.379
_exptl_absorpt_correction_T_max 0.299
_exptl_absorpt_correction_T_min 0.057
_exptl_absorpt_correction_type analytical
_exptl_absorpt_process_details
;
CrysAlisPro 1.171.42.72a (Rigaku Oxford Diffraction, 2022)
Analytical numeric absorption correction using a multifaceted crystal
model based on expressions derived by R.C. Clark & J.S. Reid.
(Clark, R. C. & Reid, J. S. (1995). Acta Cryst. A51, 887-897)
Empirical absorption correction using spherical harmonics,
implemented in SCALE3 ABSPACK scaling algorithm.
;
_exptl_crystal_colour colourless
_exptl_crystal_colour_primary colourless
_exptl_crystal_density_diffrn 1.379
_exptl_crystal_description block
_exptl_crystal_F_000 5856
_exptl_crystal_size_max 0.29
_exptl_crystal_size_mid 0.17
_exptl_crystal_size_min 0.1
_refine_diff_density_max 1.188
_refine_diff_density_min -0.999
_refine_diff_density_rms 0.129
_refine_ls_extinction_method none
_refine_ls_goodness_of_fit_ref 1.084
_refine_ls_hydrogen_treatment constr
_refine_ls_matrix_type full
_refine_ls_number_parameters 614
_refine_ls_number_reflns 13839
_refine_ls_number_restraints 21
_refine_ls_restrained_S_all 1.090
_refine_ls_R_factor_all 0.0826
_refine_ls_R_factor_gt 0.0708
_refine_ls_shift/su_max 0.000
_refine_ls_shift/su_mean 0.000
_refine_ls_structure_factor_coef Fsqd
_refine_ls_weighting_details 'w=1/[\s^2^(Fo^2^)+(0.1460P)^2^+12.5369P] where P=(Fo^2^+2Fc^2^)/3'
_refine_ls_weighting_scheme calc
_refine_ls_wR_factor_gt 0.2214
_refine_ls_wR_factor_ref 0.2322
_reflns_Friedel_coverage 0.000
_reflns_number_gt 10225
_reflns_number_total 13839
_reflns_threshold_expression 'I > 2\s(I)'
_cod_data_source_file lt5068.cif
_cod_data_source_block 25_1_24c
_cod_database_code 1571839
_shelx_shelxl_version_number 2016/6
_chemical_oxdiff_formula '(Zn3 I6 N12 H24 C36) (C15 H16 O3)2 (C6 H12)2'
_chemical_oxdiff_usercomment 9300-04
_shelx_space_group_comment
;
The symmetry employed for this shelxl refinement is uniquely defined
by the following loop, which should always be used as a source of
symmetry information in preference to the above space-group names.
They are only intended as comments.
;
_shelx_estimated_absorpt_t_max 0.235
_shelx_estimated_absorpt_t_min 0.067
_olex2_refinement_description
;
1. Fixed Uiso
 At 1.2 times of:
  All C(H) groups
2. Restrained distances
 I402-Zn41 \\sim I302-Zn31
 with sigma of 0.02
 I401-Zn41 \\sim I301-Zn31
 with sigma of 0.02
 Zn41-N301 \\sim Zn31-N301
 with sigma of 0.02
 I402-I401 \\sim I302-I301
 with sigma of 0.04
 I402-N301 \\sim I302-N301
 with sigma of 0.04
 I401-N301 \\sim I301-N301
 with sigma of 0.04
 I405-Zn43 \\sim I305-Zn33
 with sigma of 0.02
 I406-Zn43 \\sim I306-Zn33
 with sigma of 0.02
 Zn43-N307 \\sim Zn33-N307
 with sigma of 0.02
 Zn43-N306 \\sim Zn33-N306
 with sigma of 0.02
 I405-I406 \\sim I305-I306
 with sigma of 0.04
 I405-N307 \\sim I305-N307
 with sigma of 0.04
 I405-N306 \\sim I305-N306
 with sigma of 0.04
 I406-N307 \\sim I306-N307
 with sigma of 0.04
 I406-N306 \\sim I306-N306
 with sigma of 0.04
 I303-Zn32 \\sim I403-Zn42
 with sigma of 0.02
 I304-Zn32 \\sim I404-Zn42
 with sigma of 0.02
 Zn32-N305 \\sim Zn42-N305
 with sigma of 0.02
 I303-I304 \\sim I403-I404
 with sigma of 0.04
 I303-N305 \\sim I403-N305
 with sigma of 0.04
 I304-N305 \\sim I404-N305
 with sigma of 0.04
3. Others
 Sof(I404)=Sof(Zn42)=Sof(I403)=1-FVAR(1)
 Sof(I303)=Sof(I304)=Sof(Zn32)=FVAR(1)
 Fixed Sof: I402(0.19971) I405(0.4545) I406(0.4545) I401(0.19971)
 Zn41(0.19971) Zn43(0.4545) I302(0.72558) Zn31(0.72558) I301(0.72558)
 I306(0.51828) Zn33(0.51828) I305(0.51828) I502(0.07471) I501(0.0804)
 Zn51(0.07471) I506(0.02723) I505(0.02723) Zn53(0.02723)
 Fixed Uiso: I502(0.08) I501(0.08) Zn51(0.08) I506(0.08) I505(0.08) Zn53(0.08)
4.a Aromatic/amide H refined with riding coordinates:
 C310(H310), C311(H311), C336(H336), C302(H302), C328(H328), C335(H335),
 C313(H313), C312(H312), C301(H301), C331(H331), C320(H320), C315(H315),
 C329(H329), C330(H330), C319(H319), C333(H333), C305(H305), C304(H304),
 C332(H332), C317(H317), C322(H322), C318(H318), C314(H314), C323(H323)
;
_smtbx_masks_void_probe_radius 1.2
_smtbx_masks_void_truncation_radius 1.2
_olex2_date_sample_data_collection 2023-03-30
_olex2_date_sample_submission 2023-03-30
_olex2_submission_original_sample_id 50_1_24c
_olex2_submission_special_instructions 'No special instructions were received'
_oxdiff_exptl_absorpt_empirical_details
;
Empirical correction (ABSPACK) includes:
- Absorption correction using spherical harmonics
- Frame scaling
- Detector area scaling
- B-factor correction
;
_oxdiff_exptl_absorpt_empirical_full_max 6.508
_oxdiff_exptl_absorpt_empirical_full_min 0.411

loop_
_space_group_symop_operation_xyz
'x, y, z'
'-x, y, -z+1/2'
'x+1/2, y+1/2, z'
'-x+1/2, y+1/2, -z+1/2'
'-x, -y, -z'
'x, -y, z-1/2'
'-x+1/2, -y+1/2, -z'
'x+1/2, -y+1/2, z-1/2'

loop_
_atom_site_label
_atom_site_type_symbol
_atom_site_fract_x
_atom_site_fract_y
_atom_site_fract_z
_atom_site_U_iso_or_equiv
_atom_site_adp_type
_atom_site_occupancy
_atom_site_site_symmetry_order
_atom_site_calc_flag
_atom_site_refinement_flags_posn
_atom_site_refinement_flags_adp
_atom_site_refinement_flags_occupancy
_atom_site_disorder_assembly
_atom_site_disorder_group
I303 I 0.52541(8) -0.15359(19) 0.63808(10) 0.0753(10) Uani 0.58(2) 1 d D . P A 1
I304 I 0.61879(12) -0.2334(3) 0.55351(14) 0.0878(8) Uani 0.58(2) 1 d D . P A 1
I402 I 0.3890(4) 0.7402(6) 0.4204(5) 0.215(8) Uani 0.1997 1 d D . P B 2
I405 I 0.62497(8) 0.34490(17) 0.19080(9) 0.0973(6) Uani 0.4545 1 d D . P C 2
I406 I 0.73040(7) 0.26674(18) 0.29141(9) 0.1029(6) Uani 0.4545 1 d D . P C 2
I401 I 0.3466(4) 0.5644(9) 0.5254(5) 0.207(8) Uani 0.1997 1 d D . P B 2
Zn32 Zn 0.57985(11) -0.1263(3) 0.59341(15) 0.0611(13) Uani 0.58(2) 1 d D . P A 1
Zn41 Zn 0.3687(4) 0.5954(9) 0.4520(5) 0.137(11) Uani 0.1997 1 d D . P B 2
Zn43 Zn 0.66946(14) 0.3627(4) 0.26749(17) 0.0799(10) Uani 0.4545 1 d D . P C 2
N304 N 0.56914(18) 0.2226(4) 0.4388(2) 0.0752(16) Uani 1 1 d . . . . .
N310 N 0.71900(16) 0.9478(3) 0.2759(2) 0.0724(16) Uani 1 1 d . . . . .
N312 N 0.62122(16) 1.0511(4) 0.1395(2) 0.0731(15) Uani 1 1 d . . . . .
N309 N 0.73259(17) 0.8119(4) 0.3147(2) 0.0739(15) Uani 1 1 d . . . . .
N303 N 0.51681(17) 0.2676(4) 0.4744(2) 0.0726(15) Uani 1 1 d . . . . .
N308 N 0.68172(17) 0.8214(4) 0.2503(3) 0.0794(18) Uani 1 1 d . . . . .
N305 N 0.56274(19) -0.0239(4) 0.5479(2) 0.0781(17) Uani 1 1 d D . . . .
N302 N 0.53427(19) 0.3558(4) 0.4167(2) 0.0788(18) Uani 1 1 d . . . . .
N301 N 0.4160(2) 0.5128(6) 0.4553(3) 0.103(3) Uani 1 1 d D . . . .
C309 C 0.54924(19) 0.1271(5) 0.4949(2) 0.0647(16) Uani 1 1 d . . . . .
C303 C 0.47967(19) 0.4003(5) 0.4508(3) 0.0736(19) Uani 1 1 d . . . . .
C324 C 0.7044(2) 0.7765(4) 0.2832(3) 0.0747(19) Uani 1 1 d . . . . .
C307 C 0.5451(2) 0.2120(5) 0.4679(2) 0.0714(18) Uani 1 1 d . . . . .
C310 C 0.5255(2) 0.1095(5) 0.5263(3) 0.0714(19) Uani 1 1 d . . . . .
H310 H 0.504836 0.148943 0.530431 0.086 Uiso 1 1 calc R U . . .
C326 C 0.69051(18) 0.9068(4) 0.2476(3) 0.0697(18) Uani 1 1 d . . . . .
N307 N 0.6855(3) 0.4967(5) 0.2783(4) 0.107(3) Uani 1 1 d D . . . .
C306 C 0.5129(2) 0.3386(4) 0.4467(3) 0.0686(18) Uani 1 1 d . . . . .
N311 N 0.8265(2) 1.0300(5) 0.4043(3) 0.106(3) Uani 1 1 d . . . . .
C311 C 0.53276(19) 0.0332(5) 0.5512(3) 0.0711(17) Uani 1 1 d . . . . .
H311 H 0.515876 0.019279 0.571984 0.085 Uiso 1 1 calc R U . . .
C325 C 0.73910(19) 0.8987(5) 0.3092(3) 0.075(2) Uani 1 1 d . . . . .
C334 C 0.66725(19) 0.9583(4) 0.2096(3) 0.0693(17) Uani 1 1 d . . . . .
C327 C 0.7691(2) 0.9451(5) 0.3420(3) 0.081(2) Uani 1 1 d . . . . .
N306 N 0.6392(3) 0.3430(6) 0.3205(3) 0.113(3) Uani 1 1 d D . . . .
C308 C 0.5634(2) 0.2963(5) 0.4139(3) 0.080(2) Uani 1 1 d . . . . .
C336 C 0.6488(2) 1.0915(5) 0.1692(3) 0.090(3) Uani 1 1 d . . . . .
H336 H 0.652434 1.153577 0.166333 0.108 Uiso 1 1 calc R U . . .
C321 C 0.6983(2) 0.6769(5) 0.2838(3) 0.082(2) Uani 1 1 d . . . . .
C302 C 0.4642(2) 0.4075(6) 0.4875(3) 0.086(2) Uani 1 1 d . . . . .
H302 H 0.475238 0.373631 0.513506 0.103 Uiso 1 1 calc R U . . .
C328 C 0.7910(3) 0.8980(6) 0.3794(3) 0.093(3) Uani 1 1 d . . . . .
H328 H 0.785757 0.837310 0.384541 0.112 Uiso 1 1 calc R U . . .
C316 C 0.5891(2) 0.3125(5) 0.3819(3) 0.082(2) Uani 1 1 d . . . . .
C335 C 0.6726(2) 1.0468(5) 0.2045(3) 0.085(2) Uani 1 1 d . . . . .
H335 H 0.692498 1.077776 0.224823 0.102 Uiso 1 1 calc R U . . .
C313 C 0.5786(3) 0.0677(6) 0.4895(3) 0.093(2) Uani 1 1 d . . . . .
H313 H 0.595119 0.078377 0.467859 0.111 Uiso 1 1 calc R U . . .
C312 C 0.5834(3) -0.0076(6) 0.5162(3) 0.090(2) Uani 1 1 d . . . . .
H312 H 0.602736 -0.049808 0.511291 0.108 Uiso 1 1 calc R U . . .
C301 C 0.4316(2) 0.4639(5) 0.4900(3) 0.085(2) Uani 1 1 d . . . . .
H301 H 0.420969 0.466142 0.517090 0.102 Uiso 1 1 calc R U . . .
C331 C 0.7757(3) 1.0323(6) 0.3406(4) 0.105(3) Uani 1 1 d . . . . .
H331 H 0.759975 1.067251 0.317667 0.126 Uiso 1 1 calc R U . . .
C320 C 0.7213(3) 0.6215(5) 0.3120(5) 0.122(4) Uani 1 1 d . . . . .
H320 H 0.742935 0.643996 0.333346 0.146 Uiso 1 1 calc R U . . .
C315 C 0.5808(3) 0.3741(8) 0.3482(4) 0.108(3) Uani 1 1 d . . . . .
H315 H 0.556879 0.407082 0.345464 0.130 Uiso 1 1 calc R U . . .
C329 C 0.8199(3) 0.9434(6) 0.4077(4) 0.103(3) Uani 1 1 d . . . . .
H329 H 0.836223 0.911330 0.431292 0.124 Uiso 1 1 calc R U . . .
C330 C 0.8043(3) 1.0718(6) 0.3712(5) 0.129(5) Uani 1 1 d . . . . .
H330 H 0.808420 1.133752 0.368255 0.155 Uiso 1 1 calc R U . . .
C319 C 0.7134(4) 0.5309(8) 0.3099(6) 0.133(5) Uani 1 1 d . . . . .
H319 H 0.728420 0.492701 0.331711 0.160 Uiso 1 1 calc R U . . .
C333 C 0.6386(3) 0.9152(6) 0.1790(4) 0.129(5) Uani 1 1 d . . . . .
H333 H 0.633880 0.853427 0.181709 0.154 Uiso 1 1 calc R U . . .
C305 C 0.4302(4) 0.5037(9) 0.4182(6) 0.145(6) Uani 1 1 d . . . . .
H305 H 0.417083 0.533836 0.391863 0.174 Uiso 1 1 calc R U . . .
C304 C 0.4633(4) 0.4533(10) 0.4143(4) 0.126(4) Uani 1 1 d . . . . .
H304 H 0.474348 0.455072 0.387543 0.151 Uiso 1 1 calc R U . . .
C332 C 0.6170(3) 0.9649(5) 0.1443(4) 0.108(4) Uani 1 1 d . . . . .
H332 H 0.597934 0.934983 0.122433 0.130 Uiso 1 1 calc R U . . .
C317 C 0.6228(4) 0.2667(7) 0.3835(5) 0.119(4) Uani 1 1 d . . . . .
H317 H 0.629338 0.221383 0.405665 0.142 Uiso 1 1 calc R U . . .
C322 C 0.6687(4) 0.6386(6) 0.2520(5) 0.124(4) Uani 1 1 d . . . . .
H322 H 0.652681 0.674686 0.229910 0.149 Uiso 1 1 calc R U . . .
C318 C 0.6483(4) 0.2837(8) 0.3537(5) 0.124(4) Uani 1 1 d . . . . .
H318 H 0.672737 0.252550 0.357048 0.148 Uiso 1 1 calc R U . . .
C314 C 0.6050(5) 0.3900(9) 0.3189(5) 0.131(4) Uani 1 1 d . . . . .
H314 H 0.598273 0.434875 0.296516 0.157 Uiso 1 1 calc R U . . .
C323 C 0.6626(5) 0.5513(7) 0.2522(5) 0.134(5) Uani 1 1 d . . . . .
H323 H 0.640293 0.527787 0.232276 0.161 Uiso 1 1 calc R U . . .
I302 I 0.38156(9) 0.73802(17) 0.42075(16) 0.1755(16) Uani 0.7256 1 d D . P B 1
Zn31 Zn 0.36689(10) 0.5897(3) 0.45526(19) 0.117(2) Uani 0.7256 1 d D . P B 1
I301 I 0.34373(6) 0.5653(3) 0.52946(11) 0.1823(18) Uani 0.7256 1 d D . P B 1
I306 I 0.74620(11) 0.28140(17) 0.31632(17) 0.1937(18) Uani 0.5183 1 d D . P C 1
Zn33 Zn 0.68301(19) 0.3580(3) 0.2817(2) 0.139(2) Uani 0.5183 1 d D . P C 1
I305 I 0.64405(16) 0.3270(2) 0.20213(14) 0.209(2) Uani 0.5183 1 d D . P C 1
I404 I 0.61510(14) -0.2419(4) 0.5599(3) 0.0975(14) Uani 0.42(2) 1 d D . P A 2
Zn42 Zn 0.5800(2) -0.1201(5) 0.5957(3) 0.097(3) Uani 0.42(2) 1 d D . P A 2
I403 I 0.5214(2) -0.1486(5) 0.6338(2) 0.135(3) Uani 0.42(2) 1 d D . P A 2
I502 I 0.3974(4) 0.7354(8) 0.3953(3) 0.080 Uiso 0.0747 1 d . U P B 3
I501 I 0.3524(3) 0.6036(8) 0.5100(3) 0.080 Uiso 0.0804 1 d . U P B 3
Zn51 Zn 0.3765(7) 0.6022(19) 0.4348(7) 0.080 Uiso 0.0747 1 d . U P B 3
I506 I 0.7609(6) 0.3053(17) 0.3531(7) 0.080 Uiso 0.0272 1 d . U P C 3
I505 I 0.6763(6) 0.2964(16) 0.2290(7) 0.080 Uiso 0.0272 1 d . U P C 3
Zn53 Zn 0.6985(15) 0.357(4) 0.3091(16) 0.080 Uiso 0.0272 1 d . U P C 3

loop_
_atom_site_aniso_label
_atom_site_aniso_U_11
_atom_site_aniso_U_22
_atom_site_aniso_U_33
_atom_site_aniso_U_23
_atom_site_aniso_U_13
_atom_site_aniso_U_12
I303 0.0686(12) 0.0813(12) 0.0710(11) -0.0059(7) -0.0003(6) -0.0142(8)
I304 0.1217(19) 0.0503(10) 0.0896(13) -0.0003(8) 0.0145(11) 0.0208(11)
I402 0.222(10) 0.050(3) 0.276(11) 0.028(4) -0.208(9) -0.025(4)
I405 0.1346(12) 0.0567(8) 0.0928(9) -0.0080(6) 0.0007(9) -0.0090(8)
I406 0.1063(11) 0.0546(9) 0.1501(15) 0.0222(9) 0.0296(10) 0.0152(7)
I401 0.196(10) 0.154(8) 0.222(14) -0.090(9) -0.092(9) 0.066(7)
Zn32 0.0595(18) 0.054(2) 0.063(2) -0.0003(14) -0.0079(15) 0.0005(14)
Zn41 0.129(13) 0.051(7) 0.173(16) -0.051(8) -0.123(11) 0.032(6)
Zn43 0.0879(16) 0.0433(16) 0.104(2) 0.0067(13) 0.0051(14) -0.0041(11)
N304 0.076(3) 0.064(4) 0.073(3) 0.012(3) -0.020(3) -0.004(3)
N310 0.070(3) 0.031(2) 0.103(4) -0.004(3) -0.020(3) 0.000(2)
N312 0.067(3) 0.048(3) 0.091(4) -0.004(3) -0.019(3) 0.003(2)
N309 0.074(3) 0.046(3) 0.093(4) 0.005(3) -0.007(3) 0.012(2)
N303 0.074(3) 0.055(3) 0.078(3) 0.005(3) -0.016(3) 0.009(3)
N308 0.070(3) 0.036(3) 0.118(5) -0.006(3) -0.020(3) -0.001(2)
N305 0.080(3) 0.061(4) 0.084(4) -0.002(3) -0.011(3) 0.015(3)
N302 0.077(3) 0.054(3) 0.090(4) 0.009(3) -0.023(3) -0.001(3)
N301 0.089(4) 0.087(5) 0.114(6) -0.021(5) -0.035(5) 0.020(4)
C309 0.065(3) 0.055(4) 0.065(3) 0.003(3) -0.010(3) -0.004(3)
C303 0.061(3) 0.058(4) 0.089(5) 0.011(4) -0.021(3) 0.006(3)
C324 0.066(3) 0.042(3) 0.107(5) 0.004(3) -0.008(4) 0.004(3)
C307 0.070(3) 0.063(4) 0.070(4) 0.004(3) -0.017(3) 0.002(3)
C310 0.070(3) 0.048(3) 0.083(4) -0.005(3) -0.020(3) 0.004(3)
C326 0.057(3) 0.041(3) 0.101(5) 0.008(3) -0.015(3) -0.001(2)
N307 0.115(5) 0.047(4) 0.162(8) -0.009(5) 0.033(6) -0.016(4)
C306 0.072(3) 0.047(3) 0.074(4) -0.003(3) -0.019(3) 0.002(3)
N311 0.087(4) 0.062(4) 0.141(6) -0.027(4) -0.056(4) 0.024(3)
C311 0.064(3) 0.063(4) 0.078(4) 0.003(3) -0.010(3) 0.007(3)
C325 0.066(3) 0.043(3) 0.103(5) -0.009(3) -0.017(3) 0.006(3)
C334 0.066(3) 0.044(3) 0.085(4) -0.006(3) -0.020(3) 0.006(3)
C327 0.068(3) 0.048(4) 0.110(5) -0.010(4) -0.028(4) 0.011(3)
N306 0.169(8) 0.061(4) 0.117(6) -0.002(4) 0.051(6) -0.021(5)
C308 0.090(4) 0.056(4) 0.083(4) 0.006(4) -0.011(4) 0.006(3)
C336 0.094(5) 0.057(4) 0.098(5) -0.002(4) -0.041(4) -0.001(4)
C321 0.078(4) 0.046(4) 0.115(6) 0.001(4) -0.003(4) 0.002(3)
C302 0.077(4) 0.073(5) 0.093(5) 0.000(4) -0.021(4) 0.020(4)
C328 0.098(5) 0.061(4) 0.097(5) -0.009(4) -0.041(5) 0.013(4)
C316 0.089(4) 0.059(4) 0.089(5) -0.001(4) -0.007(4) -0.010(4)
C335 0.085(4) 0.040(3) 0.109(5) 0.001(4) -0.033(4) -0.012(3)
C313 0.102(5) 0.077(5) 0.097(5) 0.013(5) 0.014(5) 0.035(4)
C312 0.096(5) 0.073(5) 0.101(6) 0.018(5) 0.016(5) 0.028(4)
C301 0.079(4) 0.063(4) 0.100(5) -0.004(4) -0.021(4) 0.013(3)
C331 0.090(5) 0.055(4) 0.140(7) 0.002(5) -0.058(5) 0.010(4)
C320 0.117(6) 0.037(4) 0.185(11) 0.019(5) -0.042(7) 0.009(4)
C315 0.119(7) 0.092(7) 0.117(7) 0.033(6) 0.030(6) 0.024(6)
C329 0.093(5) 0.056(4) 0.135(7) -0.011(5) -0.046(5) 0.026(4)
C330 0.114(6) 0.050(4) 0.183(11) -0.018(6) -0.079(7) 0.011(4)
C319 0.117(7) 0.070(6) 0.206(14) 0.034(8) 0.015(9) 0.023(6)
C333 0.124(7) 0.051(4) 0.168(10) -0.003(5) -0.086(7) -0.002(4)
C305 0.123(8) 0.106(9) 0.177(13) 0.025(9) -0.047(9) 0.061(7)
C304 0.120(7) 0.135(10) 0.116(7) 0.038(7) 0.002(6) 0.052(7)
C332 0.105(5) 0.046(4) 0.142(8) -0.001(5) -0.060(6) -0.002(4)
C317 0.144(9) 0.062(5) 0.156(10) 0.018(6) 0.043(8) 0.005(6)
C322 0.156(9) 0.052(5) 0.140(9) -0.004(5) -0.032(8) -0.007(5)
C318 0.133(8) 0.079(7) 0.168(11) 0.018(7) 0.049(8) 0.005(6)
C314 0.161(11) 0.082(7) 0.155(11) 0.020(7) 0.042(9) 0.014(7)
C323 0.176(11) 0.060(6) 0.145(10) 0.008(6) -0.026(9) -0.020(7)
I302 0.1205(8) 0.0612(10) 0.289(4) -0.0335(13) -0.1073(15) 0.0074(7)
Zn31 0.0798(19) 0.083(3) 0.162(4) -0.047(3) -0.049(2) 0.0283(16)
I301 0.0921(9) 0.288(4) 0.1476(18) -0.121(2) -0.0289(10) 0.0486(14)
I306 0.212(3) 0.0653(14) 0.347(5) 0.078(2) 0.164(3) 0.0559(18)
Zn33 0.203(7) 0.0334(14) 0.205(6) -0.002(3) 0.103(5) -0.012(3)
I305 0.359(6) 0.106(2) 0.195(3) -0.069(2) 0.139(3) -0.118(3)
I404 0.0794(15) 0.0564(13) 0.142(3) 0.0171(16) -0.0186(17) -0.0056(12)
Zn42 0.109(5) 0.042(3) 0.113(5) 0.009(3) -0.051(4) -0.012(3)
I403 0.137(4) 0.119(3) 0.127(3) 0.018(2) -0.033(3) -0.058(3)

loop_
_atom_type_symbol
_atom_type_description
_atom_type_scat_dispersion_real
_atom_type_scat_dispersion_imag
_atom_type_scat_source
C C 0.0181 0.0091 'International Tables Vol C Tables 4.2.6.8 and 6.1.1.4'
H H 0.0000 0.0000 'International Tables Vol C Tables 4.2.6.8 and 6.1.1.4'
I I -0.3257 6.8362 'International Tables Vol C Tables 4.2.6.8 and 6.1.1.4'
N N 0.0311 0.0180 'International Tables Vol C Tables 4.2.6.8 and 6.1.1.4'
Zn Zn -1.5491 0.6778 'International Tables Vol C Tables 4.2.6.8 and 6.1.1.4'

loop_
_exptl_crystal_face_index_h
_exptl_crystal_face_index_k
_exptl_crystal_face_index_l
_exptl_crystal_face_perp_dist
2 0 1 0.0666
-2 0 -1 0.0837
0 1 0 0.1047
0 -1 0 0.1807
1 0 -1 0.0328
0 0 -1 0.0300
-1 0 2 0.0615
1 0 1 0.0745
-1 -1 1 0.1733
1 1 -1 0.0857
2 -1 -2 0.1312
-2 1 2 0.0965

loop_
_geom_angle_atom_site_label_1
_geom_angle_atom_site_label_2
_geom_angle_atom_site_label_3
_geom_angle
_geom_angle_site_symmetry_1
_geom_angle_site_symmetry_3
_geom_angle_publ_flag
I303 Zn32 I304 130.9(3) . . ?
N312 Zn32 I303 102.4(3) 6_566 . ?
N312 Zn32 I304 107.4(2) 6_566 . ?
N305 Zn32 I303 108.8(3) . . ?
N305 Zn32 I304 105.9(3) . . ?
N305 Zn32 N312 96.1(3) . 6_566 ?
I401 Zn41 I402 129.9(7) . . ?
N301 Zn41 I402 105.8(8) . . ?
N301 Zn41 I401 102.3(7) . . ?
N301 Zn41 N311 101.1(6) . 3_445 ?
N311 Zn41 I402 110.8(7) 3_445 . ?
N311 Zn41 I401 103.3(7) 3_445 . ?
I405 Zn43 I406 121.7(3) . . ?
N307 Zn43 I405 109.8(4) . . ?
N307 Zn43 I406 108.9(3) . . ?
N306 Zn43 I405 112.1(4) . . ?
N306 Zn43 I406 101.9(4) . . ?
N306 Zn43 N307 100.0(4) . . ?
C307 N304 C308 115.3(7) . . ?
C326 N310 C325 116.2(6) . . ?
C336 N312 Zn32 120.3(5) . 6_565 ?
C336 N312 Zn42 121.9(5) . 6_565 ?
C332 N312 Zn32 121.6(5) . 6_565 ?
C332 N312 C336 117.3(6) . . ?
C332 N312 Zn42 119.8(5) . 6_565 ?
C324 N309 C325 114.8(6) . . ?
C307 N303 C306 113.8(7) . . ?
C324 N308 C326 115.5(5) . . ?
C311 N305 Zn32 123.3(6) . . ?
C311 N305 Zn42 121.4(6) . . ?
C312 N305 Zn32 119.5(5) . . ?
C312 N305 C311 117.0(7) . . ?
C312 N305 Zn42 121.0(6) . . ?
C306 N302 C308 115.6(7) . . ?
C301 N301 Zn41 126.1(10) . . ?
C301 N301 Zn31 122.4(9) . . ?
C301 N301 Zn51 143.9(11) . . ?
C305 N301 Zn41 116.6(8) . . ?
C305 N301 C301 117.2(9) . . ?
C305 N301 Zn31 120.0(7) . . ?
C305 N301 Zn51 99.0(9) . . ?
C310 C309 C307 121.3(7) . . ?
C313 C309 C307 119.0(7) . . ?
C313 C309 C310 119.5(7) . . ?
C302 C303 C306 123.7(7) . . ?
C302 C303 C304 116.4(8) . . ?
C304 C303 C306 119.9(9) . . ?
N309 C324 C321 118.2(6) . . ?
N308 C324 N309 125.0(6) . . ?
N308 C324 C321 116.8(6) . . ?
N304 C307 N303 126.0(7) . . ?
N304 C307 C309 116.8(7) . . ?
N303 C307 C309 117.2(7) . . ?
C309 C310 H310 121.3 . . ?
C311 C310 C309 117.5(7) . . ?
C311 C310 H310 121.3 . . ?
N310 C326 N308 124.3(6) . . ?
N310 C326 C334 118.5(6) . . ?
N308 C326 C334 117.2(6) . . ?
C319 N307 Zn43 128.3(8) . . ?
C319 N307 Zn33 112.6(8) . . ?
C319 N307 Zn53 90.4(14) . . ?
C323 N307 Zn43 113.8(8) . . ?
C323 N307 C319 117.6(9) . . ?
C323 N307 Zn33 129.6(8) . . ?
C323 N307 Zn53 150.6(15) . . ?
N303 C306 C303 115.7(8) . . ?
N302 C306 N303 125.9(7) . . ?
N302 C306 C303 118.3(7) . . ?
Zn41 N311 Zn51 17.4(8) 3 3 ?
C329 N311 Zn41 121.2(7) . 3 ?
C329 N311 Zn31 118.1(6) . 3 ?
C329 N311 Zn51 127.9(9) . 3 ?
C330 N311 Zn41 122.1(7) . 3 ?
C330 N311 C329 116.7(7) . . ?
C330 N311 Zn31 124.9(6) . 3 ?
C330 N311 Zn51 113.6(10) . 3 ?
Zn31 N311 Zn41 4.2(6) 3 3 ?
Zn31 N311 Zn51 21.4(5) 3 3 ?
N305 C311 C310 123.8(8) . . ?
N305 C311 H311 118.1 . . ?
C310 C311 H311 118.1 . . ?
N310 C325 N309 124.0(6) . . ?
N310 C325 C327 116.3(6) . . ?
N309 C325 C327 119.6(6) . . ?
C335 C334 C326 122.3(6) . . ?
C335 C334 C333 118.9(7) . . ?
C333 C334 C326 118.8(7) . . ?
C328 C327 C325 119.8(7) . . ?
C331 C327 C325 123.4(7) . . ?
C331 C327 C328 116.6(7) . . ?
C318 N306 Zn43 125.9(9) . . ?
C318 N306 C314 117.2(11) . . ?
C318 N306 Zn33 113.3(9) . . ?
C318 N306 Zn53 94.9(17) . . ?
C314 N306 Zn43 116.7(9) . . ?
C314 N306 Zn33 129.2(9) . . ?
C314 N306 Zn53 141.4(18) . . ?
N304 C308 N302 123.4(9) . . ?
N304 C308 C316 118.0(8) . . ?
N302 C308 C316 118.6(7) . . ?
N312 C336 H336 118.7 . . ?
N312 C336 C335 122.7(7) . . ?
C335 C336 H336 118.7 . . ?
C320 C321 C324 124.0(7) . . ?
C320 C321 C322 116.6(8) . . ?
C322 C321 C324 119.3(7) . . ?
C303 C302 H302 118.7 . . ?
C303 C302 C301 122.7(8) . . ?
C301 C302 H302 118.7 . . ?
C327 C328 H328 121.3 . . ?
C329 C328 C327 117.4(8) . . ?
C329 C328 H328 121.3 . . ?
C315 C316 C308 122.6(8) . . ?
C317 C316 C308 121.4(9) . . ?
C317 C316 C315 116.0(10) . . ?
C334 C335 C336 119.3(6) . . ?
C334 C335 H335 120.3 . . ?
C336 C335 H335 120.3 . . ?
C309 C313 H313 120.8 . . ?
C312 C313 C309 118.4(9) . . ?
C312 C313 H313 120.8 . . ?
N305 C312 C313 123.5(8) . . ?
N305 C312 H312 118.2 . . ?
C313 C312 H312 118.2 . . ?
N301 C301 C302 120.5(10) . . ?
N301 C301 H301 119.7 . . ?
C302 C301 H301 119.7 . . ?
C327 C331 H331 119.4 . . ?
C327 C331 C330 121.2(8) . . ?
C330 C331 H331 119.4 . . ?
C321 C320 H320 120.1 . . ?
C321 C320 C319 119.8(10) . . ?
C319 C320 H320 120.1 . . ?
C316 C315 H315 118.7 . . ?
C314 C315 C316 122.5(11) . . ?
C314 C315 H315 118.7 . . ?
N311 C329 C328 124.0(7) . . ?
N311 C329 H329 118.0 . . ?
C328 C329 H329 118.0 . . ?
N311 C330 C331 123.8(9) . . ?
N311 C330 H330 118.1 . . ?
C331 C330 H330 118.1 . . ?
N307 C319 C320 121.7(11) . . ?
N307 C319 H319 119.2 . . ?
C320 C319 H319 119.2 . . ?
C334 C333 H333 121.2 . . ?
C334 C333 C332 117.6(8) . . ?
C332 C333 H333 121.2 . . ?
N301 C305 H305 117.6 . . ?
N301 C305 C304 124.9(11) . . ?
C304 C305 H305 117.6 . . ?
C303 C304 C305 117.9(13) . . ?
C303 C304 H304 121.0 . . ?
C305 C304 H304 121.0 . . ?
N312 C332 C333 124.2(7) . . ?
N312 C332 H332 117.9 . . ?
C333 C332 H332 117.9 . . ?
C316 C317 H317 119.1 . . ?
C316 C317 C318 121.8(11) . . ?
C318 C317 H317 119.1 . . ?
C321 C322 H322 119.9 . . ?
C323 C322 C321 120.2(10) . . ?
C323 C322 H322 119.9 . . ?
N306 C318 C317 121.0(12) . . ?
N306 C318 H318 119.5 . . ?
C317 C318 H318 119.5 . . ?
N306 C314 H314 119.4 . . ?
C315 C314 N306 121.3(12) . . ?
C315 C314 H314 119.4 . . ?
N307 C323 C322 123.5(11) . . ?
N307 C323 H323 118.3 . . ?
C322 C323 H323 118.3 . . ?
N301 Zn31 N311 101.2(3) . 3_445 ?
N301 Zn31 I302 105.7(4) . . ?
N301 Zn31 I301 108.2(4) . . ?
N311 Zn31 I302 103.7(3) 3_445 . ?
N311 Zn31 I301 108.0(4) 3_445 . ?
I301 Zn31 I302 127.1(2) . . ?
N307 Zn33 I306 116.0(4) . . ?
N307 Zn33 I305 98.9(4) . . ?
N306 Zn33 N307 100.2(4) . . ?
N306 Zn33 I306 112.4(4) . . ?
N306 Zn33 I305 101.1(4) . . ?
I306 Zn33 I305 124.5(3) . . ?
N312 Zn42 N305 99.6(4) 6_566 . ?
N312 Zn42 I404 108.3(4) 6_566 . ?
N312 Zn42 I403 108.3(5) 6_566 . ?
N305 Zn42 I404 108.3(4) . . ?
N305 Zn42 I403 106.6(4) . . ?
I403 Zn42 I404 123.3(4) . . ?
N301 Zn51 N311 104.3(13) . 3_445 ?
N301 Zn51 I502 117.7(11) . . ?
N301 Zn51 I501 92.8(10) . . ?
N311 Zn51 I502 119.6(11) 3_445 . ?
N311 Zn51 I501 90.9(9) 3_445 . ?
I502 Zn51 I501 125.6(12) . . ?
N307 Zn53 I506 127(3) . . ?
N307 Zn53 I505 87.0(17) . . ?
N306 Zn53 N307 92(2) . . ?
N306 Zn53 I506 131(3) . . ?
N306 Zn53 I505 89.2(18) . . ?
I506 Zn53 I505 118(2) . . ?

loop_
_geom_bond_atom_site_label_1
_geom_bond_atom_site_label_2
_geom_bond_distance
_geom_bond_site_symmetry_2
_geom_bond_publ_flag
I303 Zn32 2.527(3) . ?
I304 Zn32 2.532(4) . ?
I402 Zn41 2.528(14) . ?
I405 Zn43 2.529(5) . ?
I406 Zn43 2.536(5) . ?
I401 Zn41 2.501(15) . ?
Zn32 N312 2.118(7) 6_566 ?
Zn32 N305 2.072(8) . ?
Zn41 N301 2.033(14) . ?
Zn41 N311 2.086(13) 3_445 ?
Zn43 N307 2.102(9) . ?
Zn43 N306 2.075(11) . ?
N304 C307 1.316(11) . ?
N304 C308 1.333(10) . ?
N310 C326 1.323(8) . ?
N310 C325 1.329(9) . ?
N312 C336 1.324(9) . ?
N312 C332 1.317(10) . ?
N312 Zn42 2.031(10) 6_565 ?
N309 C324 1.333(9) . ?
N309 C325 1.342(9) . ?
N303 C307 1.326(10) . ?
N303 C306 1.345(10) . ?
N308 C324 1.324(9) . ?
N308 C326 1.328(9) . ?
N305 C311 1.359(10) . ?
N305 C312 1.311(12) . ?
N305 Zn42 2.048(10) . ?
N302 C306 1.288(11) . ?
N302 C308 1.357(11) . ?
N301 C301 1.307(12) . ?
N301 C305 1.302(19) . ?
N301 Zn31 2.045(9) . ?
N301 Zn51 1.93(3) . ?
C309 C307 1.505(10) . ?
C309 C310 1.381(11) . ?
C309 C313 1.380(11) . ?
C303 C306 1.494(11) . ?
C303 C302 1.313(13) . ?
C303 C304 1.386(13) . ?
C324 C321 1.516(10) . ?
C310 H310 0.9500 . ?
C310 C311 1.369(10) . ?
C326 C334 1.485(9) . ?
N307 C319 1.321(17) . ?
N307 C323 1.295(15) . ?
N307 Zn33 2.095(9) . ?
N307 Zn53 2.30(6) . ?
N311 C329 1.330(12) . ?
N311 C330 1.299(12) . ?
N311 Zn31 2.070(7) 3 ?
N311 Zn51 2.10(3) 3 ?
C311 H311 0.9500 . ?
C325 C327 1.464(9) . ?
C334 C335 1.358(10) . ?
C334 C333 1.378(10) . ?
C327 C328 1.420(11) . ?
C327 C331 1.335(11) . ?
N306 C318 1.332(16) . ?
N306 C314 1.363(18) . ?
N306 Zn33 2.077(11) . ?
N306 Zn53 2.14(5) . ?
C308 C316 1.439(13) . ?
C336 H336 0.9500 . ?
C336 C335 1.384(10) . ?
C321 C320 1.336(12) . ?
C321 C322 1.386(13) . ?
C302 H302 0.9500 . ?
C302 C301 1.419(12) . ?
C328 H328 0.9500 . ?
C328 C329 1.364(11) . ?
C316 C315 1.362(13) . ?
C316 C317 1.341(16) . ?
C335 H335 0.9500 . ?
C313 H313 0.9500 . ?
C313 C312 1.380(13) . ?
C312 H312 0.9500 . ?
C301 H301 0.9500 . ?
C331 H331 0.9500 . ?
C331 C330 1.353(11) . ?
C320 H320 0.9500 . ?
C320 C319 1.391(15) . ?
C315 H315 0.9500 . ?
C315 C314 1.340(18) . ?
C329 H329 0.9500 . ?
C330 H330 0.9500 . ?
C319 H319 0.9500 . ?
C333 H333 0.9500 . ?
C333 C332 1.383(12) . ?
C305 H305 0.9500 . ?
C305 C304 1.389(18) . ?
C304 H304 0.9500 . ?
C332 H332 0.9500 . ?
C317 H317 0.9500 . ?
C317 C318 1.387(18) . ?
C322 H322 0.9500 . ?
C322 C323 1.331(14) . ?
C318 H318 0.9500 . ?
C314 H314 0.9500 . ?
C323 H323 0.9500 . ?
I302 Zn31 2.552(5) . ?
Zn31 I301 2.523(5) . ?
I306 Zn33 2.508(7) . ?
Zn33 I305 2.555(8) . ?
I404 Zn42 2.540(8) . ?
Zn42 I403 2.526(8) . ?
I502 Zn51 2.50(3) . ?
I501 Zn51 2.54(2) . ?
I506 Zn53 2.43(5) . ?
I505 Zn53 2.55(5) . ?

loop_
_geom_torsion_atom_site_label_1
_geom_torsion_atom_site_label_2
_geom_torsion_atom_site_label_3
_geom_torsion_atom_site_label_4
_geom_torsion
_geom_torsion_site_symmetry_1
_geom_torsion_site_symmetry_2
_geom_torsion_site_symmetry_3
_geom_torsion_site_symmetry_4
_geom_torsion_publ_flag
Zn32 N312 C336 C335 169.8(8) 6_565 . . . ?
Zn32 N312 C332 C333 -167.8(11) 6_565 . . . ?
Zn32 N305 C311 C310 168.5(5) . . . . ?
Zn32 N305 C312 C313 -168.5(8) . . . . ?
Zn41 N301 C301 C302 178.7(8) . . . . ?
Zn41 N301 C305 C304 177.2(13) . . . . ?
Zn41 N311 C329 C328 175.6(11) 3 . . . ?
Zn41 N311 C330 C331 -177.5(12) 3 . . . ?
Zn43 N307 C319 C320 178.3(11) . . . . ?
Zn43 N307 C323 C322 -176.6(14) . . . . ?
Zn43 N306 C318 C317 -170.1(10) . . . . ?
Zn43 N306 C314 C315 171.7(11) . . . . ?
N304 C308 C316 C315 165.3(9) . . . . ?
N304 C308 C316 C317 -14.2(12) . . . . ?
N310 C326 C334 C335 -4.0(13) . . . . ?
N310 C326 C334 C333 177.4(10) . . . . ?
N310 C325 C327 C328 178.0(8) . . . . ?
N310 C325 C327 C331 2.4(14) . . . . ?
N312 C336 C335 C334 -1.3(16) . . . . ?
N309 C324 C321 C320 -5.1(16) . . . . ?
N309 C324 C321 C322 178.8(11) . . . . ?
N309 C325 C327 C328 -0.1(13) . . . . ?
N309 C325 C327 C331 -175.7(10) . . . . ?
N308 C324 C321 C320 173.3(11) . . . . ?
N308 C324 C321 C322 -2.8(14) . . . . ?
N308 C326 C334 C335 177.4(9) . . . . ?
N308 C326 C334 C333 -1.1(13) . . . . ?
N302 C308 C316 C315 -13.7(12) . . . . ?
N302 C308 C316 C317 166.8(9) . . . . ?
N301 C305 C304 C303 8(2) . . . . ?
C309 C310 C311 N305 2.5(10) . . . . ?
C309 C313 C312 N305 -3.2(15) . . . . ?
C303 C302 C301 N301 -1.3(13) . . . . ?
C324 N309 C325 N310 1.4(12) . . . . ?
C324 N309 C325 C327 179.3(8) . . . . ?
C324 N308 C326 N310 -1.9(13) . . . . ?
C324 N308 C326 C334 176.5(7) . . . . ?
C324 C321 C320 C319 -179.7(12) . . . . ?
C324 C321 C322 C323 -179.4(14) . . . . ?
C307 N304 C308 N302 -2.0(10) . . . . ?
C307 N304 C308 C316 179.1(6) . . . . ?
C307 N303 C306 N302 -1.7(9) . . . . ?
C307 N303 C306 C303 176.3(6) . . . . ?
C307 C309 C310 C311 -176.3(6) . . . . ?
C307 C309 C313 C312 176.6(8) . . . . ?
C310 C309 C307 N304 180.0(6) . . . . ?
C310 C309 C307 N303 -2.3(9) . . . . ?
C310 C309 C313 C312 -0.5(12) . . . . ?
C326 N310 C325 N309 1.4(12) . . . . ?
C326 N310 C325 C327 -176.6(8) . . . . ?
C326 N308 C324 N309 5.2(13) . . . . ?
C326 N308 C324 C321 -173.1(8) . . . . ?
C326 C334 C335 C336 -177.4(9) . . . . ?
C326 C334 C333 C332 179.2(11) . . . . ?
C306 N303 C307 N304 2.4(10) . . . . ?
C306 N303 C307 C309 -175.1(5) . . . . ?
C306 N302 C308 N304 2.6(10) . . . . ?
C306 N302 C308 C316 -178.5(6) . . . . ?
C306 C303 C302 C301 -177.3(7) . . . . ?
C306 C303 C304 C305 174.4(11) . . . . ?
C311 N305 C312 C313 6.2(13) . . . . ?
C325 N310 C326 N308 -1.2(12) . . . . ?
C325 N310 C326 C334 -179.6(7) . . . . ?
C325 N309 C324 N308 -4.9(12) . . . . ?
C325 N309 C324 C321 173.3(8) . . . . ?
C325 C327 C328 C329 176.9(10) . . . . ?
C325 C327 C331 C330 -178.6(12) . . . . ?
C334 C333 C332 N312 -2(2) . . . . ?
C327 C328 C329 N311 5.4(18) . . . . ?
C327 C331 C330 N311 -2(2) . . . . ?
C308 N304 C307 N303 -0.7(10) . . . . ?
C308 N304 C307 C309 176.8(6) . . . . ?
C308 N302 C306 N303 -0.7(10) . . . . ?
C308 N302 C306 C303 -178.6(6) . . . . ?
C308 C316 C315 C314 179.0(12) . . . . ?
C308 C316 C317 C318 -178.0(11) . . . . ?
C336 N312 C332 C333 2.2(18) . . . . ?
C321 C320 C319 N307 5(2) . . . . ?
C321 C322 C323 N307 -7(3) . . . . ?
C302 C303 C306 N303 24.3(10) . . . . ?
C302 C303 C306 N302 -157.6(7) . . . . ?
C302 C303 C304 C305 -5.1(18) . . . . ?
C328 C327 C331 C330 5.6(18) . . . . ?
C316 C315 C314 N306 2(2) . . . . ?
C316 C317 C318 N306 -4(2) . . . . ?
C335 C334 C333 C332 0.6(18) . . . . ?
C313 C309 C307 N304 2.9(9) . . . . ?
C313 C309 C307 N303 -179.3(7) . . . . ?
C313 C309 C310 C311 0.8(10) . . . . ?
C312 N305 C311 C310 -5.9(11) . . . . ?
C301 N301 C305 C304 -7(2) . . . . ?
C331 C327 C328 C329 -7.2(15) . . . . ?
C320 C321 C322 C323 4(2) . . . . ?
C315 C316 C317 C318 2.5(17) . . . . ?
C329 N311 C330 C331 0(2) . . . . ?
C330 N311 C329 C328 -1.5(19) . . . . ?
C319 N307 C323 C322 9(2) . . . . ?
C333 C334 C335 C336 1.1(16) . . . . ?
C305 N301 C301 C302 3.5(15) . . . . ?
C304 C303 C306 N303 -155.1(9) . . . . ?
C304 C303 C306 N302 23.0(12) . . . . ?
C304 C303 C302 C301 2.1(14) . . . . ?
C332 N312 C336 C335 -0.3(15) . . . . ?
C317 C316 C315 C314 -1.5(18) . . . . ?
C322 C321 C320 C319 -3(2) . . . . ?
C318 N306 C314 C315 -3(2) . . . . ?
C314 N306 C318 C317 4.1(19) . . . . ?
C323 N307 C319 C320 -8(2) . . . . ?
Zn31 N301 C301 C302 176.2(6) . . . . ?
Zn31 N301 C305 C304 -180.0(12) . . . . ?
Zn31 N311 C329 C328 172.4(9) 3 . . . ?
Zn31 N311 C330 C331 -173.9(11) 3 . . . ?
Zn33 N307 C319 C320 176.7(12) . . . . ?
Zn33 N307 C323 C322 -176.6(13) . . . . ?
Zn33 N306 C318 C317 178.6(11) . . . . ?
Zn33 N306 C314 C315 -176.6(10) . . . . ?
Zn42 N312 C336 C335 168.2(8) 6_565 . . . ?
Zn42 N312 C332 C333 -166.6(11) 6_565 . . . ?
Zn42 N305 C311 C310 165.5(6) . . . . ?
Zn42 N305 C312 C313 -165.3(8) . . . . ?
Zn51 N301 C301 C302 -176.1(15) . . . . ?
Zn51 N301 C305 C304 172.7(16) . . . . ?
Zn51 N311 C329 C328 -164.9(12) 3 . . . ?
Zn51 N311 C330 C331 165.2(14) 3 . . . ?
Zn53 N307 C319 C320 -178.4(19) . . . . ?
Zn53 N307 C323 C322 169(3) . . . . ?
Zn53 N306 C318 C317 162.0(19) . . . . ?
Zn53 N306 C314 C315 -146(2) . . . . ?

loop_
_exptl_oxdiff_crystal_face_indexfrac_h
_exptl_oxdiff_crystal_face_indexfrac_k
_exptl_oxdiff_crystal_face_indexfrac_l
_exptl_oxdiff_crystal_face_x
_exptl_oxdiff_crystal_face_y
_exptl_oxdiff_crystal_face_z
2.0006 0.0004 0.9999 -0.0053 0.0063 0.1130
-2.0006 -0.0004 -0.9999 0.0053 -0.0063 -0.1130
-0.0010 1.0001 0.0004 0.0028 0.1021 -0.0055
0.0010 -1.0001 -0.0004 -0.0028 -0.1021 0.0055
0.9992 -0.0000 -0.9993 0.0615 -0.0010 0.0118
-0.0007 -0.0002 -0.9995 0.0428 -0.0028 -0.0298
-0.9986 0.0002 1.9988 -0.1043 0.0038 0.0180
1.0006 0.0003 0.9997 -0.0241 0.0045 0.0714
-0.9982 -1.0001 0.9989 -0.0643 -0.1011 -0.0063
0.9982 1.0001 -0.9989 0.0643 0.1011 0.0063
1.9995 -1.0002 -1.9990 0.1202 -0.1042 0.0291
-1.9995 1.0002 1.9990 -0.1202 0.1042 -0.0291

loop_
_smtbx_masks_void_nr
_smtbx_masks_void_average_x
_smtbx_masks_void_average_y
_smtbx_masks_void_average_z
_smtbx_masks_void_volume
_smtbx_masks_void_count_electrons
_smtbx_masks_void_content
1 -0.367 -0.996 -0.117 3532.8 883.4 ?
2 -0.331 -0.354 -0.581 3532.8 883.4 ?
